data_4302919
loop_
_publ_author_name
'Pablo J. Alonso'
'Oscar Bened\'i'
'Mar\'ia J. Fabra'
'Fernando J. Lahoz'
'Luis A. Oro'
'Jes\'us J. P\'erez-Torrente'

_publ_contact_author_address
;
  Dr. Fernando J. Lahoz
  Departamento de Qu\'imica Inorg\'anica - I.C.M.A.
  Facultad de Ciencias
  Universidad de Zaragoza - C.S.I.C.
  50009 Zaragoza, Spain
;
_publ_contact_author_email lahoz@unizar.es
_publ_contact_author_fax '+34 976 761187'
_publ_contact_author_name 'Dr. Fernando J. Lahoz'
_publ_contact_author_phone '+34 976 761147'
_publ_section_title
;
Synthesis of Tetranuclear Rhodium and Iridium Complexes Directed by
6-Mercaptopyridin-2-ol: Electrochemical Behavior, Chemical Oxidation, and
Coordination Chemistry
;
_journal_name_full 'Inorganic Chemistry'
_journal_page_first 7984
_journal_page_last 7993
_journal_paper_doi 10.1021/ic9005289
_journal_volume 48
_journal_year 2009
_chemical_formula_moiety ' C42 H54 N2 O2 Rh4 S2, 2(C H2 Cl2)'
_chemical_formula_sum 'C44 H58 Cl4 N2 O2 Rh4 S2'
_chemical_formula_weight 1264.48
_chemical_name_systematic
; 
 ? 
;
_space_group_IT_number 15
_symmetry_cell_setting monoclinic
_symmetry_space_group_name_Hall '-C 2yc'
_symmetry_space_group_name_H-M 'C 1 2/c 1'
_atom_sites_solution_hydrogens geom
_atom_sites_solution_primary direct
_atom_sites_solution_secondary difmap
_audit_creation_method SHELXL-97
_cell_angle_alpha 90.00
_cell_angle_beta 98.994(2)
_cell_angle_gamma 90.00
_cell_formula_units_Z 4
_cell_length_a 9.3868(11)
_cell_length_b 18.516(2)
_cell_length_c 25.869(3)
_cell_measurement_reflns_used 7268
_cell_measurement_temperature 100(2)
_cell_measurement_theta_max 28.41
_cell_measurement_theta_min 2.2
_cell_volume 4440.9(9)
_computing_cell_refinement 'SAINT+ v. 6.45 (Bruker AXS, 2003)'
_computing_data_collection 'SMART v. 5.611 (Bruker AXS, 2000)'
_computing_data_reduction 'SAINT+ v. 6.45 (Bruker AXS, 2003)'
_computing_molecular_graphics 'XP program, SHELXTL v6.12, Bruker2000'
_computing_publication_material 'XCIF program, SHELXTLv6.12, BrukerAXS'
_computing_structure_refinement 'SHELXL-97 (Sheldrick, 1997)'
_computing_structure_solution 'SHELXS-97 (Sheldrick, 1990)'
_diffrn_ambient_temperature 100(2)
_diffrn_detector_area_resol_mean 8.26
_diffrn_measured_fraction_theta_full 0.982
_diffrn_measured_fraction_theta_max 0.918
_diffrn_measurement_device_type 'Bruker SMART APEX CCD system'
_diffrn_measurement_method '\w rotations with narrow frames'
_diffrn_radiation_monochromator graphite
_diffrn_radiation_source 'fine-focus sealed tube'
_diffrn_radiation_type MoK\a
_diffrn_radiation_wavelength 0.71073
_diffrn_reflns_av_R_equivalents 0.0253
_diffrn_reflns_av_sigmaI/netI 0.0340
_diffrn_reflns_limit_h_max 12
_diffrn_reflns_limit_h_min -12
_diffrn_reflns_limit_k_max 23
_diffrn_reflns_limit_k_min -23
_diffrn_reflns_limit_l_max 33
_diffrn_reflns_limit_l_min -16
_diffrn_reflns_number 14434
_diffrn_reflns_theta_full 27.50
_diffrn_reflns_theta_max 28.57
_diffrn_reflns_theta_min 1.59
_diffrn_standards_decay_% 'no decay'
_exptl_absorpt_coefficient_mu 1.836
_exptl_absorpt_correction_T_max 0.8194
_exptl_absorpt_correction_T_min 0.6598
_exptl_absorpt_correction_type multi-scan
_exptl_absorpt_process_details
; 
 SADABS: Area-Detector Absorption Correction. (1996)  Bruker-AXS 
 within SAINT+ package, v. 6.45.                    
;
_exptl_crystal_colour red
_exptl_crystal_density_diffrn 1.891
_exptl_crystal_density_method 'not measured'
_exptl_crystal_description 'irregular block'
_exptl_crystal_F_000 2528
_exptl_crystal_size_max 0.247
_exptl_crystal_size_mid 0.201
_exptl_crystal_size_min 0.113
_refine_diff_density_max 1.972
_refine_diff_density_min -1.525
_refine_diff_density_rms 0.137
_refine_ls_extinction_method none
_refine_ls_goodness_of_fit_ref 1.044
_refine_ls_hydrogen_treatment constr
_refine_ls_matrix_type full
_refine_ls_number_parameters 291
_refine_ls_number_reflns 5191
_refine_ls_number_restraints 0
_refine_ls_restrained_S_all 1.044
_refine_ls_R_factor_all 0.0412
_refine_ls_R_factor_gt 0.0351
_refine_ls_shift/su_max 0.003
_refine_ls_shift/su_mean 0.000
_refine_ls_structure_factor_coef Fsqd
_refine_ls_weighting_details 'calc w=1/[\s^2^(Fo^2^)+(0.0478P)^2^+23.5786P] where P=(Fo^2^+2Fc^2^)/3'
_refine_ls_weighting_scheme calc
_refine_ls_wR_factor_gt 0.0932
_refine_ls_wR_factor_ref 0.0955
_reflns_number_gt 4470
_reflns_number_total 5191
_reflns_threshold_expression >2sigma(I)
_cod_data_source_file ic9005289_si_001.cif
_cod_data_source_block compound_1
_cod_original_cell_volume 4441.0(9)
_cod_database_code 4302919

loop_
_symmetry_equiv_pos_as_xyz
'x, y, z'
'-x, y, -z+1/2'
'x+1/2, y+1/2, z'
'-x+1/2, y+1/2, -z+1/2'
'-x, -y, -z'
'x, -y, z-1/2'
'-x+1/2, -y+1/2, -z'
'x+1/2, -y+1/2, z-1/2'

loop_
_atom_site_label
_atom_site_type_symbol
_atom_site_fract_x
_atom_site_fract_y
_atom_site_fract_z
_atom_site_U_iso_or_equiv
_atom_site_adp_type
_atom_site_occupancy
_atom_site_symmetry_multiplicity
_atom_site_calc_flag
_atom_site_refinement_flags
_atom_site_disorder_assembly
_atom_site_disorder_group
Rh2 Rh 0.46467(3) 0.162952(15) 0.681485(12) 0.01363(9) Uani 1 1 d . . .
Rh1 Rh 0.18747(3) 0.068774(16) 0.641073(12) 0.01348(9) Uani 1 1 d . . .
S S 0.27205(10) 0.12343(5) 0.72384(4) 0.01437(19) Uani 1 1 d . . .
N N 0.5547(3) 0.06029(16) 0.69673(12) 0.0131(6) Uani 1 1 d . . .
O O 0.3815(3) 0.01584(15) 0.63251(11) 0.0176(6) Uani 1 1 d . . .
C1 C 0.4933(4) 0.0041(2) 0.66793(16) 0.0163(8) Uani 1 1 d . . .
C2 C 0.5522(4) -0.0658(2) 0.67613(17) 0.0191(8) Uani 1 1 d . . .
H2 H 0.5021 -0.1040 0.6554 0.016(11) Uiso 1 1 d R . .
C3 C 0.6668(4) -0.0769(2) 0.71490(17) 0.0198(8) Uani 1 1 d . . .
H3 H 0.7135 -0.1215 0.7209 0.032(14) Uiso 1 1 d R . .
C4 C 0.7247(4) -0.0196(2) 0.74574(16) 0.0178(8) Uani 1 1 d . . .
H4 H 0.7989 -0.0246 0.7730 0.021(12) Uiso 1 1 d R . .
C5 C 0.6654(4) 0.0481(2) 0.73640(15) 0.0138(7) Uani 1 1 d . . .
C6 C 0.1351(4) 0.0590(2) 0.55827(15) 0.0188(8) Uani 1 1 d . . .
H6 H 0.2281 0.0545 0.5436 0.023(12) Uiso 1 1 d R . .
C7 C 0.0886(4) -0.0024(2) 0.58088(16) 0.0176(8) Uani 1 1 d . . .
H7 H 0.1451 -0.0444 0.5868 0.029(13) Uiso 1 1 d R . .
C8 C -0.0693(4) -0.0166(2) 0.58327(17) 0.0208(8) Uani 1 1 d . . .
H8A H -0.1186 0.0109 0.5581 0.011(10) Uiso 1 1 d R . .
H8B H -0.0892 -0.0698 0.5782 0.035(14) Uiso 1 1 d R . .
C9 C -0.1095(5) 0.0077(2) 0.63570(17) 0.0227(9) Uani 1 1 d . . .
H9A H -0.2130 0.0220 0.6290 0.020(12) Uiso 1 1 d R . .
H9B H -0.0997 -0.0324 0.6598 0.013(10) Uiso 1 1 d R . .
C10 C -0.0218(4) 0.0722(2) 0.65864(17) 0.0189(8) Uani 1 1 d . . .
H10 H -0.0158 0.0708 0.6955 0.015(11) Uiso 1 1 d R . .
C11 C 0.0036(4) 0.1343(2) 0.63098(17) 0.0195(8) Uani 1 1 d . . .
H11 H 0.0220 0.1734 0.6512 0.019(12) Uiso 1 1 d R . .
C12 C -0.0600(5) 0.1477(2) 0.57431(18) 0.0254(9) Uani 1 1 d . . .
H12A H -0.1641 0.1211 0.5678 0.036(15) Uiso 1 1 d R . .
H12B H -0.0744 0.2012 0.5715 0.034(14) Uiso 1 1 d R . .
C13 C 0.0343(5) 0.1182(2) 0.53540(17) 0.0238(9) Uani 1 1 d . . .
H13A H -0.0316 0.1046 0.5035 0.036(14) Uiso 1 1 d R . .
H13B H 0.0898 0.1561 0.5270 0.050(18) Uiso 1 1 d R . .
C14 C 0.6612(4) 0.1971(2) 0.65691(17) 0.0201(8) Uani 1 1 d . . .
H14 H 0.7312 0.1660 0.6730 0.013(11) Uiso 1 1 d R . .
C15 C 0.5630(5) 0.1778(2) 0.61326(17) 0.0229(9) Uani 1 1 d . . .
H15 H 0.5681 0.1301 0.5974 0.022(12) Uiso 1 1 d R . .
C16 C 0.4858(5) 0.2326(3) 0.57550(19) 0.0300(10) Uani 1 1 d . . .
H16A H 0.5341 0.2741 0.5748 0.048(18) Uiso 1 1 d R . .
H16B H 0.4845 0.2181 0.5426 0.051(18) Uiso 1 1 d R . .
C17 C 0.3367(5) 0.2511(2) 0.58844(18) 0.0284(10) Uani 1 1 d . . .
H17A H 0.3010 0.3015 0.5785 0.044(16) Uiso 1 1 d R . .
H17B H 0.2758 0.2150 0.5716 0.023(12) Uiso 1 1 d R . .
C18 C 0.3303(5) 0.2485(2) 0.64636(18) 0.0231(9) Uani 1 1 d . . .
H18 H 0.2334 0.2415 0.6523 0.014(11) Uiso 1 1 d R . .
C19 C 0.4329(5) 0.2773(2) 0.68523(17) 0.0203(8) Uani 1 1 d . . .
H19 H 0.4000 0.2837 0.7185 0.029(13) Uiso 1 1 d R . .
C20 C 0.5629(5) 0.3200(2) 0.67514(18) 0.0234(9) Uani 1 1 d . . .
H20A H 0.5422 0.3432 0.6434 0.028(13) Uiso 1 1 d R . .
H20B H 0.5809 0.3553 0.6988 0.030(14) Uiso 1 1 d R . .
C21 C 0.6975(5) 0.2736(2) 0.67502(18) 0.0242(9) Uani 1 1 d . . .
H21A H 0.7570 0.2994 0.6529 0.019(11) Uiso 1 1 d R . .
H21B H 0.7498 0.2705 0.7122 0.034(14) Uiso 1 1 d R . .
C22 C 0.5939(5) 0.0806(3) 0.4686(2) 0.0330(11) Uani 1 1 d . . .
H22A H 0.6082 0.0442 0.4401 0.09(3) Uiso 1 1 d R . .
H22B H 0.6069 0.0589 0.5011 0.11(3) Uiso 1 1 d R . .
Cl1 Cl 0.67249(16) 0.16393(7) 0.45450(6) 0.0434(3) Uani 1 1 d . . .
Cl2 Cl 0.40819(16) 0.08764(9) 0.46585(7) 0.0521(4) Uani 1 1 d . . .

loop_
_atom_site_aniso_label
_atom_site_aniso_U_11
_atom_site_aniso_U_22
_atom_site_aniso_U_33
_atom_site_aniso_U_23
_atom_site_aniso_U_13
_atom_site_aniso_U_12
Rh2 0.01344(15) 0.01191(14) 0.01580(16) 0.00107(11) 0.00304(11) 0.00114(11)
Rh1 0.01202(15) 0.01559(15) 0.01291(15) -0.00152(11) 0.00221(11) 0.00041(11)
S 0.0134(4) 0.0150(4) 0.0147(5) -0.0010(3) 0.0021(3) 0.0009(3)
N 0.0114(15) 0.0144(15) 0.0139(16) 0.0018(12) 0.0036(12) 0.0020(12)
O 0.0143(13) 0.0203(14) 0.0180(14) -0.0036(11) 0.0019(11) 0.0025(11)
C1 0.0137(18) 0.0181(18) 0.019(2) -0.0018(15) 0.0082(15) 0.0000(15)
C2 0.021(2) 0.0152(18) 0.023(2) -0.0031(16) 0.0072(17) 0.0006(15)
C3 0.021(2) 0.0157(18) 0.024(2) 0.0031(16) 0.0089(17) 0.0051(15)
C4 0.0163(19) 0.0207(19) 0.0169(19) 0.0020(16) 0.0043(15) 0.0036(15)
C5 0.0138(18) 0.0158(17) 0.0130(18) -0.0005(14) 0.0062(14) 0.0001(14)
C6 0.0180(19) 0.026(2) 0.0121(18) -0.0025(16) 0.0013(15) -0.0003(16)
C7 0.0174(19) 0.0208(19) 0.0143(19) -0.0043(15) 0.0010(15) 0.0020(15)
C8 0.0158(19) 0.024(2) 0.021(2) 0.0013(17) 0.0005(16) -0.0023(16)
C9 0.018(2) 0.026(2) 0.025(2) -0.0032(18) 0.0058(17) -0.0035(17)
C10 0.0128(18) 0.026(2) 0.018(2) -0.0040(17) 0.0032(15) 0.0017(16)
C11 0.0144(19) 0.022(2) 0.021(2) -0.0059(17) 0.0002(15) 0.0038(15)
C12 0.024(2) 0.026(2) 0.024(2) 0.0004(18) -0.0022(18) 0.0083(18)
C13 0.025(2) 0.024(2) 0.021(2) 0.0030(17) -0.0003(17) -0.0021(18)
C14 0.020(2) 0.022(2) 0.021(2) 0.0034(17) 0.0094(16) 0.0004(16)
C15 0.028(2) 0.023(2) 0.021(2) 0.0034(17) 0.0109(18) 0.0015(17)
C16 0.039(3) 0.029(2) 0.022(2) 0.0031(19) 0.002(2) -0.003(2)
C17 0.031(2) 0.024(2) 0.026(2) 0.0039(18) -0.0086(19) -0.0021(19)
C18 0.020(2) 0.0151(18) 0.033(2) 0.0044(17) 0.0006(18) 0.0019(16)
C19 0.024(2) 0.0131(17) 0.024(2) 0.0024(16) 0.0035(17) 0.0056(15)
C20 0.029(2) 0.0135(18) 0.026(2) 0.0014(17) -0.0011(18) -0.0042(16)
C21 0.021(2) 0.026(2) 0.025(2) 0.0052(18) 0.0022(17) -0.0042(17)
C22 0.032(3) 0.024(2) 0.041(3) 0.000(2) 0.001(2) 0.0022(19)
Cl1 0.0439(8) 0.0342(6) 0.0529(8) 0.0033(6) 0.0101(6) -0.0027(6)
Cl2 0.0349(7) 0.0581(9) 0.0664(10) -0.0071(8) 0.0172(7) -0.0039(6)

loop_
_atom_type_symbol
_atom_type_description
_atom_type_scat_dispersion_real
_atom_type_scat_dispersion_imag
_atom_type_scat_source
C C 0.0033 0.0016 'International Tables Vol C Tables 4.2.6.8 and 6.1.1.4'
H H 0.0000 0.0000 'International Tables Vol C Tables 4.2.6.8 and 6.1.1.4'
N N 0.0061 0.0033 'International Tables Vol C Tables 4.2.6.8 and 6.1.1.4'
O O 0.0106 0.0060 'International Tables Vol C Tables 4.2.6.8 and 6.1.1.4'
S S 0.1246 0.1234 'International Tables Vol C Tables 4.2.6.8 and 6.1.1.4'
Rh Rh -1.1178 0.9187 'International Tables Vol C Tables 4.2.6.8 and 6.1.1.4'
Cl Cl 0.1484 0.1585 'International Tables Vol C Tables 4.2.6.8 and 6.1.1.4'

loop_
_geom_angle_atom_site_label_1
_geom_angle_atom_site_label_2
_geom_angle_atom_site_label_3
_geom_angle
_geom_angle_site_symmetry_1
_geom_angle_site_symmetry_3
_geom_angle_publ_flag
N Rh2 C15 93.39(14) . . ?
N Rh2 C18 161.36(15) . . ?
C15 Rh2 C18 81.69(17) . . ?
N Rh2 C14 89.00(14) . . ?
C15 Rh2 C14 37.91(17) . . ?
C18 Rh2 C14 97.69(17) . . ?
N Rh2 C19 160.76(15) . . ?
C15 Rh2 C19 89.49(16) . . ?
C18 Rh2 C19 37.79(16) . . ?
C14 Rh2 C19 81.62(16) . . ?
N Rh2 S 86.97(9) . . ?
C15 Rh2 S 151.85(13) . . ?
C18 Rh2 S 89.04(12) . . ?
C14 Rh2 S 169.70(12) . . ?
C19 Rh2 S 99.35(12) . . ?
N Rh2 Rh1 81.32(9) . . ?
C15 Rh2 Rh1 103.72(12) . . ?
C18 Rh2 Rh1 82.42(12) . . ?
C14 Rh2 Rh1 140.00(12) . . ?
C19 Rh2 Rh1 116.46(12) . . ?
S Rh2 Rh1 48.47(2) . . ?
C10 Rh1 C11 39.02(16) . . ?
C10 Rh1 O 153.49(14) . . ?
C11 Rh1 O 164.75(14) . . ?
C10 Rh1 C6 98.31(16) . . ?
C11 Rh1 C6 82.40(16) . . ?
O Rh1 C6 85.53(13) . . ?
C10 Rh1 C7 82.02(16) . . ?
C11 Rh1 C7 90.65(16) . . ?
O Rh1 C7 85.44(13) . . ?
C6 Rh1 C7 37.72(15) . . ?
C10 Rh1 S 89.10(12) . . ?
C11 Rh1 S 91.04(12) . . ?
O Rh1 S 96.86(8) . . ?
C6 Rh1 S 158.42(11) . . ?
C7 Rh1 S 163.64(11) . . ?
C10 Rh1 Rh2 131.60(11) . . ?
C11 Rh1 Rh2 109.89(12) . . ?
O Rh1 Rh2 67.22(8) . . ?
C6 Rh1 Rh2 115.29(11) . . ?
C7 Rh1 Rh2 145.03(11) . . ?
S Rh1 Rh2 48.00(2) . . ?
C5 S Rh2 107.62(12) 2_656 . ?
C5 S Rh1 102.70(13) 2_656 . ?
Rh2 S Rh1 83.52(3) . . ?
C1 N C5 119.8(3) . . ?
C1 N Rh2 118.0(3) . . ?
C5 N Rh2 122.1(2) . . ?
C1 O Rh1 128.2(2) . . ?
O C1 N 119.1(3) . . ?
O C1 C2 121.0(4) . . ?
N C1 C2 119.9(4) . . ?
C3 C2 C1 119.6(4) . . ?
C3 C2 H2 123.9 . . ?
C1 C2 H2 116.3 . . ?
C2 C3 C4 120.0(4) . . ?
C2 C3 H3 123.3 . . ?
C4 C3 H3 116.6 . . ?
C5 C4 C3 118.9(4) . . ?
C5 C4 H4 117.7 . . ?
C3 C4 H4 123.3 . . ?
N C5 C4 121.5(4) . . ?
N C5 S 116.8(3) . 2_656 ?
C4 C5 S 121.6(3) . 2_656 ?
C7 C6 C13 123.0(4) . . ?
C7 C6 Rh1 71.5(2) . . ?
C13 C6 Rh1 111.4(3) . . ?
C7 C6 H6 116.3 . . ?
C13 C6 H6 116.0 . . ?
Rh1 C6 H6 108.0 . . ?
C6 C7 C8 122.4(4) . . ?
C6 C7 Rh1 70.8(2) . . ?
C8 C7 Rh1 113.1(3) . . ?
C6 C7 H7 122.9 . . ?
C8 C7 H7 112.3 . . ?
Rh1 C7 H7 102.8 . . ?
C7 C8 C9 111.3(3) . . ?
C7 C8 H8A 105.6 . . ?
C9 C8 H8A 107.7 . . ?
C7 C8 H8B 109.1 . . ?
C9 C8 H8B 109.7 . . ?
H8A C8 H8B 113.4 . . ?
C10 C9 C8 112.6(3) . . ?
C10 C9 H9A 108.3 . . ?
C8 C9 H9A 107.0 . . ?
C10 C9 H9B 111.2 . . ?
C8 C9 H9B 109.5 . . ?
H9A C9 H9B 108.1 . . ?
C11 C10 C9 125.0(4) . . ?
C11 C10 Rh1 70.8(2) . . ?
C9 C10 Rh1 111.3(3) . . ?
C11 C10 H10 123.5 . . ?
C9 C10 H10 108.4 . . ?
Rh1 C10 H10 108.0 . . ?
C10 C11 C12 123.9(4) . . ?
C10 C11 Rh1 70.2(2) . . ?
C12 C11 Rh1 114.1(3) . . ?
C10 C11 H11 113.6 . . ?
C12 C11 H11 116.4 . . ?
Rh1 C11 H11 108.4 . . ?
C11 C12 C13 113.2(3) . . ?
C11 C12 H12A 106.7 . . ?
C13 C12 H12A 109.5 . . ?
C11 C12 H12B 105.2 . . ?
C13 C12 H12B 112.8 . . ?
H12A C12 H12B 109.3 . . ?
C6 C13 C12 113.0(4) . . ?
C6 C13 H13A 114.6 . . ?
C12 C13 H13A 106.8 . . ?
C6 C13 H13B 107.7 . . ?
C12 C13 H13B 106.8 . . ?
H13A C13 H13B 107.7 . . ?
C15 C14 C21 125.5(4) . . ?
C15 C14 Rh2 70.8(2) . . ?
C21 C14 Rh2 110.3(3) . . ?
C15 C14 H14 122.9 . . ?
C21 C14 H14 109.5 . . ?
Rh2 C14 H14 105.5 . . ?
C14 C15 C16 122.9(4) . . ?
C14 C15 Rh2 71.2(2) . . ?
C16 C15 Rh2 113.3(3) . . ?
C14 C15 H15 120.2 . . ?
C16 C15 H15 112.7 . . ?
Rh2 C15 H15 106.6 . . ?
C15 C16 C17 111.8(4) . . ?
C15 C16 H16A 113.4 . . ?
C17 C16 H16A 107.2 . . ?
C15 C16 H16B 110.4 . . ?
C17 C16 H16B 113.6 . . ?
H16A C16 H16B 99.8 . . ?
C18 C17 C16 113.0(4) . . ?
C18 C17 H17A 102.7 . . ?
C16 C17 H17A 115.5 . . ?
C18 C17 H17B 108.7 . . ?
C16 C17 H17B 104.4 . . ?
H17A C17 H17B 112.7 . . ?
C19 C18 C17 125.2(4) . . ?
C19 C18 Rh2 71.3(2) . . ?
C17 C18 Rh2 109.5(3) . . ?
C19 C18 H18 120.5 . . ?
C17 C18 H18 110.5 . . ?
Rh2 C18 H18 110.2 . . ?
C18 C19 C20 124.4(4) . . ?
C18 C19 Rh2 70.9(2) . . ?
C20 C19 Rh2 112.8(3) . . ?
C18 C19 H19 114.3 . . ?
C20 C19 H19 118.0 . . ?
Rh2 C19 H19 103.2 . . ?
C19 C20 C21 113.3(3) . . ?
C19 C20 H20A 109.6 . . ?
C21 C20 H20A 108.6 . . ?
C19 C20 H20B 109.6 . . ?
C21 C20 H20B 110.1 . . ?
H20A C20 H20B 105.2 . . ?
C14 C21 C20 112.4(3) . . ?
C14 C21 H21A 113.2 . . ?
C20 C21 H21A 105.9 . . ?
C14 C21 H21B 107.0 . . ?
C20 C21 H21B 108.0 . . ?
H21A C21 H21B 110.2 . . ?
Cl2 C22 Cl1 112.0(3) . . ?
Cl2 C22 H22A 105.3 . . ?
Cl1 C22 H22A 108.6 . . ?
Cl2 C22 H22B 93.4 . . ?
Cl1 C22 H22B 124.6 . . ?
H22A C22 H22B 110.8 . . ?

loop_
_geom_bond_atom_site_label_1
_geom_bond_atom_site_label_2
_geom_bond_distance
_geom_bond_site_symmetry_2
_geom_bond_publ_flag
Rh2 N 2.093(3) . ?
Rh2 C15 2.134(4) . ?
Rh2 C18 2.137(4) . ?
Rh2 C14 2.139(4) . ?
Rh2 C19 2.142(4) . ?
Rh2 S 2.3716(10) . ?
Rh2 Rh1 3.1708(5) . ?
Rh1 C10 2.085(4) . ?
Rh1 C11 2.093(4) . ?
Rh1 O 2.110(3) . ?
Rh1 C6 2.129(4) . ?
Rh1 C7 2.138(4) . ?
Rh1 S 2.3890(10) . ?
S C5 1.777(4) 2_656 ?
N C1 1.355(5) . ?
N C5 1.360(5) . ?
O C1 1.299(5) . ?
C1 C2 1.410(5) . ?
C2 C3 1.366(6) . ?
C2 H2 0.9648 . ?
C3 C4 1.386(6) . ?
C3 H3 0.9375 . ?
C4 C5 1.378(5) . ?
C4 H4 0.9154 . ?
C5 S 1.777(4) 2_656 ?
C6 C7 1.379(6) . ?
C6 C13 1.508(6) . ?
C6 H6 1.0092 . ?
C7 C8 1.516(5) . ?
C7 H7 0.9402 . ?
C8 C9 1.532(6) . ?
C8 H8A 0.8958 . ?
C8 H8B 1.0068 . ?
C9 C10 1.517(6) . ?
C9 H9A 0.9951 . ?
C9 H9B 0.9643 . ?
C10 C11 1.395(6) . ?
C10 H10 0.9466 . ?
C11 C12 1.515(6) . ?
C11 H11 0.8923 . ?
C12 C13 1.541(6) . ?
C12 H12A 1.0832 . ?
C12 H12B 1.0014 . ?
C13 H13A 0.9837 . ?
C13 H13B 0.9189 . ?
C14 C15 1.388(6) . ?
C14 C21 1.515(6) . ?
C14 H14 0.9227 . ?
C15 C16 1.512(6) . ?
C15 H15 0.9786 . ?
C16 C17 1.528(7) . ?
C16 H16A 0.8942 . ?
C16 H16B 0.8920 . ?
C17 C18 1.510(6) . ?
C17 H17A 1.0098 . ?
C17 H17B 0.9420 . ?
C18 C19 1.386(6) . ?
C18 H18 0.9551 . ?
C19 C20 1.511(6) . ?
C19 H19 0.9650 . ?
C20 C21 1.529(6) . ?
C20 H20A 0.9192 . ?
C20 H20B 0.8932 . ?
C21 H21A 0.9841 . ?
C21 H21B 1.0101 . ?
C22 Cl2 1.738(5) . ?
C22 Cl1 1.772(5) . ?
C22 H22A 1.0244 . ?
C22 H22B 0.9224 . ?

loop_
_geom_torsion_atom_site_label_1
_geom_torsion_atom_site_label_2
_geom_torsion_atom_site_label_3
_geom_torsion_atom_site_label_4
_geom_torsion
_geom_torsion_site_symmetry_1
_geom_torsion_site_symmetry_2
_geom_torsion_site_symmetry_3
_geom_torsion_site_symmetry_4
_geom_torsion_publ_flag
N Rh2 Rh1 C10 127.80(18) . . . . ?
C15 Rh2 Rh1 C10 -140.8(2) . . . . ?
C18 Rh2 Rh1 C10 -61.3(2) . . . . ?
C14 Rh2 Rh1 C10 -154.3(2) . . . . ?
C19 Rh2 Rh1 C10 -44.4(2) . . . . ?
S Rh2 Rh1 C10 34.14(16) . . . . ?
N Rh2 Rh1 C11 166.21(15) . . . . ?
C15 Rh2 Rh1 C11 -102.40(17) . . . . ?
C18 Rh2 Rh1 C11 -22.92(18) . . . . ?
C14 Rh2 Rh1 C11 -115.9(2) . . . . ?
C19 Rh2 Rh1 C11 -6.01(18) . . . . ?
S Rh2 Rh1 C11 72.55(13) . . . . ?
N Rh2 Rh1 O -29.87(12) . . . . ?
C15 Rh2 Rh1 O 61.51(14) . . . . ?
C18 Rh2 Rh1 O 140.99(15) . . . . ?
C14 Rh2 Rh1 O 48.0(2) . . . . ?
C19 Rh2 Rh1 O 157.90(16) . . . . ?
S Rh2 Rh1 O -123.54(9) . . . . ?
N Rh2 Rh1 C6 -102.90(15) . . . . ?
C15 Rh2 Rh1 C6 -11.51(17) . . . . ?
C18 Rh2 Rh1 C6 67.96(18) . . . . ?
C14 Rh2 Rh1 C6 -25.0(2) . . . . ?
C19 Rh2 Rh1 C6 84.87(18) . . . . ?
S Rh2 Rh1 C6 163.43(13) . . . . ?
N Rh2 Rh1 C7 -71.2(2) . . . . ?
C15 Rh2 Rh1 C7 20.2(2) . . . . ?
C18 Rh2 Rh1 C7 99.6(2) . . . . ?
C14 Rh2 Rh1 C7 6.7(3) . . . . ?
C19 Rh2 Rh1 C7 116.6(2) . . . . ?
S Rh2 Rh1 C7 -164.9(2) . . . . ?
N Rh2 Rh1 S 93.66(9) . . . . ?
C15 Rh2 Rh1 S -174.95(12) . . . . ?
C18 Rh2 Rh1 S -95.47(13) . . . . ?
C14 Rh2 Rh1 S 171.58(18) . . . . ?
C19 Rh2 Rh1 S -78.56(14) . . . . ?
N Rh2 S C5 20.23(16) . . . 2_656 ?
C15 Rh2 S C5 111.7(3) . . . 2_656 ?
C18 Rh2 S C5 -177.99(18) . . . 2_656 ?
C14 Rh2 S C5 -46.9(7) . . . 2_656 ?
C19 Rh2 S C5 -141.48(18) . . . 2_656 ?
Rh1 Rh2 S C5 101.30(14) . . . 2_656 ?
N Rh2 S Rh1 -81.07(9) . . . . ?
C15 Rh2 S Rh1 10.4(3) . . . . ?
C18 Rh2 S Rh1 80.71(12) . . . . ?
C14 Rh2 S Rh1 -148.2(6) . . . . ?
C19 Rh2 S Rh1 117.22(12) . . . . ?
C10 Rh1 S C5 98.16(17) . . . 2_656 ?
C11 Rh1 S C5 137.13(17) . . . 2_656 ?
O Rh1 S C5 -55.94(15) . . . 2_656 ?
C6 Rh1 S C5 -151.1(3) . . . 2_656 ?
C7 Rh1 S C5 41.3(4) . . . 2_656 ?
Rh2 Rh1 S C5 -106.66(13) . . . 2_656 ?
C10 Rh1 S Rh2 -155.18(12) . . . . ?
C11 Rh1 S Rh2 -116.21(12) . . . . ?
O Rh1 S Rh2 50.72(8) . . . . ?
C6 Rh1 S Rh2 -44.5(3) . . . . ?
C7 Rh1 S Rh2 147.9(4) . . . . ?
C15 Rh2 N C1 -78.1(3) . . . . ?
C18 Rh2 N C1 -4.2(6) . . . . ?
C14 Rh2 N C1 -115.8(3) . . . . ?
C19 Rh2 N C1 -176.3(4) . . . . ?
S Rh2 N C1 73.7(3) . . . . ?
Rh1 Rh2 N C1 25.3(3) . . . . ?
C15 Rh2 N C5 106.2(3) . . . . ?
C18 Rh2 N C5 -179.9(4) . . . . ?
C14 Rh2 N C5 68.5(3) . . . . ?
C19 Rh2 N C5 8.0(6) . . . . ?
S Rh2 N C5 -102.0(3) . . . . ?
Rh1 Rh2 N C5 -150.4(3) . . . . ?
C10 Rh1 O C1 -87.1(4) . . . . ?
C11 Rh1 O C1 135.5(5) . . . . ?
C6 Rh1 O C1 173.2(3) . . . . ?
C7 Rh1 O C1 -148.9(3) . . . . ?
S Rh1 O C1 14.8(3) . . . . ?
Rh2 Rh1 O C1 53.4(3) . . . . ?
Rh1 O C1 N -52.7(5) . . . . ?
Rh1 O C1 C2 128.2(3) . . . . ?
C5 N C1 O 175.4(3) . . . . ?
Rh2 N C1 O -0.4(5) . . . . ?
C5 N C1 C2 -5.5(5) . . . . ?
Rh2 N C1 C2 178.7(3) . . . . ?
O C1 C2 C3 -177.8(4) . . . . ?
N C1 C2 C3 3.2(6) . . . . ?
C1 C2 C3 C4 -0.2(6) . . . . ?
C2 C3 C4 C5 -0.4(6) . . . . ?
C1 N C5 C4 5.0(5) . . . . ?
Rh2 N C5 C4 -179.4(3) . . . . ?
C1 N C5 S -174.1(3) . . . 2_656 ?
Rh2 N C5 S 1.5(4) . . . 2_656 ?
C3 C4 C5 N -2.0(6) . . . . ?
C3 C4 C5 S 177.0(3) . . . 2_656 ?
C10 Rh1 C6 C7 -65.3(3) . . . . ?
C11 Rh1 C6 C7 -101.0(3) . . . . ?
O Rh1 C6 C7 88.3(2) . . . . ?
S Rh1 C6 C7 -174.3(2) . . . . ?
Rh2 Rh1 C6 C7 150.5(2) . . . . ?
C10 Rh1 C6 C13 53.8(3) . . . . ?
C11 Rh1 C6 C13 18.1(3) . . . . ?
O Rh1 C6 C13 -152.6(3) . . . . ?
C7 Rh1 C6 C13 119.1(4) . . . . ?
S Rh1 C6 C13 -55.2(5) . . . . ?
Rh2 Rh1 C6 C13 -90.4(3) . . . . ?
C13 C6 C7 C8 1.8(6) . . . . ?
Rh1 C6 C7 C8 105.8(4) . . . . ?
C13 C6 C7 Rh1 -103.9(4) . . . . ?
C10 Rh1 C7 C6 114.8(3) . . . . ?
C11 Rh1 C7 C6 76.7(3) . . . . ?
O Rh1 C7 C6 -88.6(2) . . . . ?
S Rh1 C7 C6 172.6(3) . . . . ?
Rh2 Rh1 C7 C6 -50.9(3) . . . . ?
C10 Rh1 C7 C8 -3.1(3) . . . . ?
C11 Rh1 C7 C8 -41.3(3) . . . . ?
O Rh1 C7 C8 153.5(3) . . . . ?
C6 Rh1 C7 C8 -117.9(4) . . . . ?
S Rh1 C7 C8 54.6(6) . . . . ?
Rh2 Rh1 C7 C8 -168.86(19) . . . . ?
C6 C7 C8 C9 -95.6(5) . . . . ?
Rh1 C7 C8 C9 -14.3(4) . . . . ?
C7 C8 C9 C10 31.4(5) . . . . ?
C8 C9 C10 C11 46.8(5) . . . . ?
C8 C9 C10 Rh1 -34.1(4) . . . . ?
O Rh1 C10 C11 -163.6(3) . . . . ?
C6 Rh1 C10 C11 -66.9(3) . . . . ?
C7 Rh1 C10 C11 -101.0(3) . . . . ?
S Rh1 C10 C11 92.8(2) . . . . ?
Rh2 Rh1 C10 C11 68.1(3) . . . . ?
C11 Rh1 C10 C9 121.1(4) . . . . ?
O Rh1 C10 C9 -42.5(5) . . . . ?
C6 Rh1 C10 C9 54.2(3) . . . . ?
C7 Rh1 C10 C9 20.1(3) . . . . ?
S Rh1 C10 C9 -146.1(3) . . . . ?
Rh2 Rh1 C10 C9 -170.8(2) . . . . ?
C9 C10 C11 C12 3.3(6) . . . . ?
Rh1 C10 C11 C12 106.3(4) . . . . ?
C9 C10 C11 Rh1 -103.0(4) . . . . ?
O Rh1 C11 C10 151.3(5) . . . . ?
C6 Rh1 C11 C10 113.3(3) . . . . ?
C7 Rh1 C11 C10 76.4(3) . . . . ?
S Rh1 C11 C10 -87.3(2) . . . . ?
Rh2 Rh1 C11 C10 -132.4(2) . . . . ?
C10 Rh1 C11 C12 -119.3(4) . . . . ?
O Rh1 C11 C12 32.1(7) . . . . ?
C6 Rh1 C11 C12 -5.9(3) . . . . ?
C7 Rh1 C11 C12 -42.8(3) . . . . ?
S Rh1 C11 C12 153.5(3) . . . . ?
Rh2 Rh1 C11 C12 108.3(3) . . . . ?
C10 C11 C12 C13 -88.8(5) . . . . ?
Rh1 C11 C12 C13 -7.2(5) . . . . ?
C7 C6 C13 C12 54.3(5) . . . . ?
Rh1 C6 C13 C12 -26.9(4) . . . . ?
C11 C12 C13 C6 22.5(5) . . . . ?
N Rh2 C14 C15 96.8(3) . . . . ?
C18 Rh2 C14 C15 -65.7(3) . . . . ?
C19 Rh2 C14 C15 -100.1(3) . . . . ?
S Rh2 C14 C15 163.8(5) . . . . ?
Rh1 Rh2 C14 C15 21.6(3) . . . . ?
N Rh2 C14 C21 -141.4(3) . . . . ?
C15 Rh2 C14 C21 121.8(4) . . . . ?
C18 Rh2 C14 C21 56.0(3) . . . . ?
C19 Rh2 C14 C21 21.7(3) . . . . ?
S Rh2 C14 C21 -74.5(7) . . . . ?
Rh1 Rh2 C14 C21 143.4(2) . . . . ?
C21 C14 C15 C16 4.4(7) . . . . ?
Rh2 C14 C15 C16 106.1(4) . . . . ?
C21 C14 C15 Rh2 -101.8(4) . . . . ?
N Rh2 C15 C14 -84.0(3) . . . . ?
C18 Rh2 C15 C14 114.1(3) . . . . ?
C19 Rh2 C15 C14 76.9(3) . . . . ?
S Rh2 C15 C14 -173.9(2) . . . . ?
Rh1 Rh2 C15 C14 -165.9(2) . . . . ?
N Rh2 C15 C16 157.4(3) . . . . ?
C18 Rh2 C15 C16 -4.6(3) . . . . ?
C14 Rh2 C15 C16 -118.6(4) . . . . ?
C19 Rh2 C15 C16 -41.7(3) . . . . ?
S Rh2 C15 C16 67.5(4) . . . . ?
Rh1 Rh2 C15 C16 75.5(3) . . . . ?
C14 C15 C16 C17 -95.7(5) . . . . ?
Rh2 C15 C16 C17 -13.6(5) . . . . ?
C15 C16 C17 C18 32.8(5) . . . . ?
C16 C17 C18 C19 44.5(6) . . . . ?
C16 C17 C18 Rh2 -35.9(4) . . . . ?
N Rh2 C18 C19 -175.7(4) . . . . ?
C15 Rh2 C18 C19 -100.0(3) . . . . ?
C14 Rh2 C18 C19 -65.5(3) . . . . ?
S Rh2 C18 C19 106.7(3) . . . . ?
Rh1 Rh2 C18 C19 154.9(3) . . . . ?
N Rh2 C18 C17 -54.0(6) . . . . ?
C15 Rh2 C18 C17 21.8(3) . . . . ?
C14 Rh2 C18 C17 56.2(3) . . . . ?
C19 Rh2 C18 C17 121.8(4) . . . . ?
S Rh2 C18 C17 -131.6(3) . . . . ?
Rh1 Rh2 C18 C17 -83.4(3) . . . . ?
C17 C18 C19 C20 4.1(7) . . . . ?
Rh2 C18 C19 C20 105.1(4) . . . . ?
C17 C18 C19 Rh2 -101.1(4) . . . . ?
N Rh2 C19 C18 175.9(4) . . . . ?
C15 Rh2 C19 C18 77.0(3) . . . . ?
C14 Rh2 C19 C18 114.3(3) . . . . ?
S Rh2 C19 C18 -76.1(3) . . . . ?
Rh1 Rh2 C19 C18 -28.1(3) . . . . ?
N Rh2 C19 C20 55.7(6) . . . . ?
C15 Rh2 C19 C20 -43.1(3) . . . . ?
C18 Rh2 C19 C20 -120.2(4) . . . . ?
C14 Rh2 C19 C20 -5.9(3) . . . . ?
S Rh2 C19 C20 163.7(3) . . . . ?
Rh1 Rh2 C19 C20 -148.2(3) . . . . ?
C18 C19 C20 C21 -93.0(5) . . . . ?
Rh2 C19 C20 C21 -11.2(5) . . . . ?
C15 C14 C21 C20 46.4(6) . . . . ?
Rh2 C14 C21 C20 -34.0(4) . . . . ?
C19 C20 C21 C14 29.9(5) . . . . ?
